data_7012038
loop_
_publ_author_name
'Coxall, Robert A.'
'Lindoy, Leonard F.'
'Miller, Hamish A.'
'Parkin, Andrew'
'Parsons, Simon'
'Tasker, Peter A.'
'White, David J.'

_publ_section_title
;
 Solvent extraction of metal sulfates by zwitterionic forms of ditopic
 ligands
;
_journal_issue 1
_journal_name_full 'Dalton Transactions'
_journal_page_first 55
_journal_paper_doi 10.1039/b207015b
_journal_year 2003
_chemical_formula_moiety '(C5H10N CH2 C6H2(tBu)(OH) CHN C6H4)2'
_chemical_formula_sum 'C46 H58 N4 O2'
_chemical_formula_weight 698.96
_chemical_name_systematic
; 
? 
;
_space_group_IT_number 2
_symmetry_cell_setting triclinic
_symmetry_space_group_name_Hall '-P 1'
_symmetry_space_group_name_H-M 'P -1'
_atom_sites_solution_hydrogens 'geometric and difmap'
_atom_sites_solution_primary direct
_atom_sites_solution_secondary difmap
_audit_creation_method SHELXL-97
_cell_angle_alpha 74.237(3)
_cell_angle_beta 78.507(4)
_cell_angle_gamma 85.200(3)
_cell_formula_units_Z 2
_cell_length_a 9.0272(5)
_cell_length_b 11.5800(8)
_cell_length_c 20.5591(13)
_cell_measurement_temperature 150(2)
_cell_volume 2025.9(2)
_computing_structure_refinement 'SHELXL-97 (Sheldrick, 1997)'
_computing_structure_solution 'SHELXS-97 (Sheldrick, 1990)'
_diffrn_ambient_temperature 150(2)
_diffrn_measured_fraction_theta_full 0.998
_diffrn_measured_fraction_theta_max 0.998
_diffrn_measurement_device_type 'Nonius Kappa CCD'
_diffrn_measurement_method omega-phi
_diffrn_radiation_monochromator graphite
_diffrn_radiation_source 'fine-focus sealed tube'
_diffrn_radiation_type MoK\a
_diffrn_radiation_wavelength 0.71073
_diffrn_reflns_av_R_equivalents 0.1327
_diffrn_reflns_av_sigmaI/netI 0.1201
_diffrn_reflns_limit_h_max 9
_diffrn_reflns_limit_h_min -9
_diffrn_reflns_limit_k_max 12
_diffrn_reflns_limit_k_min -11
_diffrn_reflns_limit_l_max 22
_diffrn_reflns_limit_l_min -22
_diffrn_reflns_number 20863
_diffrn_reflns_theta_full 22.50
_diffrn_reflns_theta_max 22.50
_diffrn_reflns_theta_min 1.83
_exptl_absorpt_coefficient_mu 0.070
_exptl_absorpt_correction_T_max 0.931
_exptl_absorpt_correction_T_min 0.006
_exptl_absorpt_correction_type SORTAV
_exptl_crystal_colour 'Pale yellow'
_exptl_crystal_density_diffrn 1.146
_exptl_crystal_density_method 'not measured'
_exptl_crystal_description plate
_exptl_crystal_F_000 756
_exptl_crystal_size_max 0.15
_exptl_crystal_size_mid 0.10
_exptl_crystal_size_min 0.01
_refine_diff_density_max 0.240
_refine_diff_density_min -0.184
_refine_diff_density_rms 0.045
_refine_ls_extinction_coef 0.0091(10)
_refine_ls_extinction_expression Fc^*^=kFc[1+0.001xFc^2^\l^3^/sin(2\q)]^-1/4^
_refine_ls_extinction_method SHELXL
_refine_ls_goodness_of_fit_ref 0.960
_refine_ls_hydrogen_treatment 'riding, rotating and refined freely'
_refine_ls_matrix_type full
_refine_ls_number_parameters 478
_refine_ls_number_reflns 5300
_refine_ls_number_restraints 0
_refine_ls_restrained_S_all 0.960
_refine_ls_R_factor_all 0.1309
_refine_ls_R_factor_gt 0.0551
_refine_ls_shift/su_max 0.000
_refine_ls_shift/su_mean 0.000
_refine_ls_structure_factor_coef Fsqd
_refine_ls_weighting_details 'calc w=1/[\s^2^(Fo^2^)+(0.0460P)^2^+0.0000P] where P=(Fo^2^+2Fc^2^)/3'
_refine_ls_weighting_scheme calc
_refine_ls_wR_factor_gt 0.1084
_refine_ls_wR_factor_ref 0.1346
_reflns_number_gt 2847
_reflns_number_total 5300
_reflns_threshold_expression >2sigma(I)
_cod_data_source_file b207015b.txt
_cod_data_source_block compound5
_cod_depositor_comments
;
The following automatic conversions were performed:
'_symmetry_cell_setting' value 'Triclinic' changed to 'triclinic'
according to '/home/saulius/struct/CIF-dictionaries/cif_core.dic'
dictionary named 'cif_core.dic' version 2.4.1 from 2010-06-29.

Automatic conversion script
Id: cif_fix_enum 1527 2010-12-29 10:47:43Z saulius 
;
_cod_original_sg_symbol_H-M P-1
_cod_database_code 7012038

loop_
_symmetry_equiv_pos_as_xyz
'x, y, z'
'-x, -y, -z'

loop_
_atom_site_label
_atom_site_type_symbol
_atom_site_fract_x
_atom_site_fract_y
_atom_site_fract_z
_atom_site_U_iso_or_equiv
_atom_site_adp_type
_atom_site_occupancy
_atom_site_symmetry_multiplicity
_atom_site_calc_flag
_atom_site_refinement_flags
_atom_site_disorder_assembly
_atom_site_disorder_group
C1A C 0.0720(4) 0.9136(3) -0.20217(17) 0.0343(9) Uani 1 1 d . . .
O1A O 0.1864(3) 0.9408(2) -0.17512(13) 0.0436(7) Uani 1 1 d . . .
H1A H 0.214(4) 0.862(4) -0.139(2) 0.086(14) Uiso 1 1 d . . .
C2A C 0.0019(4) 0.8034(3) -0.17614(16) 0.0334(9) Uani 1 1 d . . .
C21A C 0.0542(4) 0.7095(3) -0.12216(17) 0.0381(10) Uani 1 1 d . . .
H21A H 0.0038 0.6354 -0.1062 0.046 Uiso 1 1 calc R . .
N2A N 0.1656(3) 0.7229(3) -0.09534(14) 0.0394(8) Uani 1 1 d . . .
C22A C 0.2182(4) 0.6264(4) -0.04571(18) 0.0387(10) Uani 1 1 d . . .
C23A C 0.2264(4) 0.5084(4) -0.0500(2) 0.0488(11) Uani 1 1 d . . .
H23A H 0.1919 0.4899 -0.0866 0.059 Uiso 1 1 calc R . .
C24A C 0.2834(4) 0.4180(4) -0.0021(2) 0.0559(12) Uani 1 1 d . . .
H24A H 0.2889 0.3376 -0.0057 0.067 Uiso 1 1 calc R . .
C25A C 0.3326(4) 0.4446(4) 0.0514(2) 0.0536(12) Uani 1 1 d . . .
H25A H 0.3715 0.3823 0.0849 0.064 Uiso 1 1 calc R . .
C26A C 0.3255(4) 0.5617(4) 0.05642(19) 0.0490(11) Uani 1 1 d . . .
H26A H 0.3592 0.5787 0.0937 0.059 Uiso 1 1 calc R . .
C27A C 0.2697(4) 0.6553(3) 0.00775(18) 0.0397(10) Uani 1 1 d . . .
C3A C -0.1173(4) 0.7814(3) -0.20492(17) 0.0361(9) Uani 1 1 d . . .
H3A H -0.1645 0.7061 -0.1871 0.043 Uiso 1 1 calc R . .
C4A C -0.1693(4) 0.8647(3) -0.25829(17) 0.0338(9) Uani 1 1 d . . .
C41A C -0.2976(4) 0.8373(3) -0.28944(18) 0.0400(10) Uani 1 1 d . . .
C42A C -0.4355(5) 0.7995(5) -0.2338(2) 0.109(2) Uani 1 1 d . . .
H42A H -0.5172 0.7820 -0.2544 0.163 Uiso 1 1 calc R . .
H42B H -0.4686 0.8645 -0.2116 0.163 Uiso 1 1 calc R . .
H42C H -0.4097 0.7274 -0.1995 0.163 Uiso 1 1 calc R . .
C43A C -0.2450(5) 0.7359(4) -0.3236(2) 0.0772(15) Uani 1 1 d . . .
H43A H -0.3263 0.7177 -0.3442 0.116 Uiso 1 1 calc R . .
H43B H -0.2188 0.6643 -0.2891 0.116 Uiso 1 1 calc R . .
H43C H -0.1559 0.7604 -0.3595 0.116 Uiso 1 1 calc R . .
C44A C -0.3422(5) 0.9432(4) -0.3448(2) 0.0732(15) Uani 1 1 d . . .
H44A H -0.4242 0.9206 -0.3633 0.110 Uiso 1 1 calc R . .
H44B H -0.2547 0.9665 -0.3818 0.110 Uiso 1 1 calc R . .
H44C H -0.3765 1.0110 -0.3250 0.110 Uiso 1 1 calc R . .
C5A C -0.0927(4) 0.9730(3) -0.28352(17) 0.0362(9) Uani 1 1 d . . .
H5A H -0.1251 1.0320 -0.3205 0.043 Uiso 1 1 calc R . .
C6A C 0.0273(4) 0.9987(3) -0.25757(17) 0.0356(9) Uani 1 1 d . . .
C61A C 0.1058(4) 1.1170(3) -0.28552(18) 0.0452(10) Uani 1 1 d . . .
H61A H 0.0699 1.1683 -0.2537 0.054 Uiso 1 1 calc R . .
H61B H 0.2160 1.1021 -0.2873 0.054 Uiso 1 1 calc R . .
N62A N 0.0789(3) 1.1812(3) -0.35416(14) 0.0385(8) Uani 1 1 d . . .
C63A C 0.1620(4) 1.1229(3) -0.40574(19) 0.0462(10) Uani 1 1 d . . .
H63A H 0.1371 1.0370 -0.3922 0.055 Uiso 1 1 calc R . .
H63B H 0.2720 1.1279 -0.4082 0.055 Uiso 1 1 calc R . .
C64A C 0.1226(4) 1.1821(3) -0.47591(19) 0.0536(11) Uani 1 1 d . . .
H64A H 0.1838 1.1437 -0.5104 0.064 Uiso 1 1 calc R . .
H64B H 0.0146 1.1704 -0.4746 0.064 Uiso 1 1 calc R . .
C65A C 0.1524(4) 1.3154(3) -0.49687(19) 0.0534(11) Uani 1 1 d . . .
H65A H 0.2628 1.3273 -0.5064 0.064 Uiso 1 1 calc R . .
H65B H 0.1130 1.3542 -0.5395 0.064 Uiso 1 1 calc R . .
C66A C 0.0776(4) 1.3732(3) -0.44078(18) 0.0459(11) Uani 1 1 d . . .
H66A H -0.0336 1.3735 -0.4367 0.055 Uiso 1 1 calc R . .
H66B H 0.1086 1.4575 -0.4529 0.055 Uiso 1 1 calc R . .
C67A C 0.1208(4) 1.3060(3) -0.37226(18) 0.0444(10) Uani 1 1 d . . .
H67A H 0.2312 1.3101 -0.3754 0.053 Uiso 1 1 calc R . .
H67B H 0.0687 1.3444 -0.3360 0.053 Uiso 1 1 calc R . .
C1B C -0.1510(4) 0.5688(3) 0.20522(17) 0.0333(9) Uani 1 1 d . . .
O1B O -0.0086(3) 0.5236(2) 0.18909(13) 0.0418(7) Uani 1 1 d . . .
H1B H 0.049(4) 0.588(3) 0.1548(18) 0.066(13) Uiso 1 1 d . . .
C2B C -0.1921(4) 0.6874(3) 0.17418(16) 0.0332(9) Uani 1 1 d . . .
C21B C -0.0843(4) 0.7690(3) 0.12528(17) 0.0380(10) Uani 1 1 d . . .
H21B H -0.1163 0.8493 0.1065 0.046 Uiso 1 1 calc R . .
N2B N 0.0535(3) 0.7358(3) 0.10666(14) 0.0374(8) Uani 1 1 d . . .
C22B C 0.1548(4) 0.8215(3) 0.05998(18) 0.0371(10) Uani 1 1 d . . .
C23B C 0.1494(4) 0.9403(4) 0.06275(19) 0.0468(11) Uani 1 1 d . . .
H23B H 0.0761 0.9660 0.0964 0.056 Uiso 1 1 calc R . .
C24B C 0.2495(5) 1.0213(4) 0.0170(2) 0.0551(12) Uani 1 1 d . . .
H24B H 0.2449 1.1026 0.0189 0.066 Uiso 1 1 calc R . .
C25B C 0.3568(5) 0.9828(4) -0.0317(2) 0.0562(13) Uani 1 1 d . . .
H25B H 0.4257 1.0382 -0.0635 0.067 Uiso 1 1 calc R . .
C26B C 0.3641(4) 0.8647(4) -0.03412(18) 0.0487(11) Uani 1 1 d . . .
H26B H 0.4382 0.8397 -0.0678 0.058 Uiso 1 1 calc R . .
C27B C 0.2649(4) 0.7814(3) 0.01186(17) 0.0382(10) Uani 1 1 d . . .
C3B C -0.3405(4) 0.7288(3) 0.19119(16) 0.0363(9) Uani 1 1 d . . .
H3B H -0.3670 0.8096 0.1704 0.044 Uiso 1 1 calc R . .
C4B C -0.4508(4) 0.6565(3) 0.23725(17) 0.0351(9) Uani 1 1 d . . .
C41B C -0.6122(4) 0.7016(3) 0.25744(18) 0.0398(10) Uani 1 1 d . . .
C42B C -0.7253(4) 0.6117(4) 0.2559(2) 0.0711(14) Uani 1 1 d . . .
H42D H -0.8285 0.6422 0.2688 0.107 Uiso 1 1 calc R . .
H42E H -0.7086 0.5346 0.2884 0.107 Uiso 1 1 calc R . .
H42F H -0.7113 0.6007 0.2094 0.107 Uiso 1 1 calc R . .
C43B C -0.6339(4) 0.7151(4) 0.33069(18) 0.0572(12) Uani 1 1 d . . .
H43D H -0.7373 0.7444 0.3443 0.086 Uiso 1 1 calc R . .
H43E H -0.5620 0.7724 0.3326 0.086 Uiso 1 1 calc R . .
H43F H -0.6162 0.6370 0.3622 0.086 Uiso 1 1 calc R . .
C44B C -0.6464(4) 0.8221(4) 0.20988(19) 0.0630(13) Uani 1 1 d . . .
H44D H -0.7510 0.8479 0.2246 0.094 Uiso 1 1 calc R . .
H44E H -0.6329 0.8145 0.1627 0.094 Uiso 1 1 calc R . .
H44F H -0.5774 0.8817 0.2117 0.094 Uiso 1 1 calc R . .
C5B C -0.4029(4) 0.5395(3) 0.26756(17) 0.0367(10) Uani 1 1 d . . .
H5B H -0.4754 0.4881 0.3000 0.044 Uiso 1 1 calc R . .
C6B C -0.2583(4) 0.4942(3) 0.25342(17) 0.0325(9) Uani 1 1 d . . .
C61B C -0.2145(4) 0.3671(3) 0.28829(17) 0.0416(10) Uani 1 1 d . . .
H61C H -0.2275 0.3135 0.2598 0.050 Uiso 1 1 calc R . .
H61D H -0.1063 0.3632 0.2918 0.050 Uiso 1 1 calc R . .
N62B N -0.3053(3) 0.3245(2) 0.35710(14) 0.0369(8) Uani 1 1 d . . .
C63B C -0.2650(4) 0.3862(3) 0.40450(18) 0.0472(11) Uani 1 1 d . . .
H63C H -0.2750 0.4741 0.3854 0.057 Uiso 1 1 calc R . .
H63D H -0.1584 0.3661 0.4094 0.057 Uiso 1 1 calc R . .
C64B C -0.3666(4) 0.3494(3) 0.47432(18) 0.0531(11) Uani 1 1 d . . .
H64C H -0.4723 0.3751 0.4699 0.064 Uiso 1 1 calc R . .
H64D H -0.3358 0.3901 0.5059 0.064 Uiso 1 1 calc R . .
C65B C -0.3578(4) 0.2145(3) 0.50425(19) 0.0529(12) Uani 1 1 d . . .
H65C H -0.2566 0.1902 0.5159 0.063 Uiso 1 1 calc R . .
H65D H -0.4342 0.1913 0.5470 0.063 Uiso 1 1 calc R . .
C66B C -0.3860(4) 0.1510(3) 0.45308(18) 0.0473(11) Uani 1 1 d . . .
H66C H -0.4929 0.1649 0.4473 0.057 Uiso 1 1 calc R . .
H66D H -0.3683 0.0635 0.4709 0.057 Uiso 1 1 calc R . .
C67B C -0.2832(4) 0.1952(3) 0.38363(17) 0.0420(10) Uani 1 1 d . . .
H67C H -0.1763 0.1764 0.3886 0.050 Uiso 1 1 calc R . .
H67D H -0.3060 0.1535 0.3508 0.050 Uiso 1 1 calc R . .

loop_
_atom_site_aniso_label
_atom_site_aniso_U_11
_atom_site_aniso_U_22
_atom_site_aniso_U_33
_atom_site_aniso_U_23
_atom_site_aniso_U_13
_atom_site_aniso_U_12
C1A 0.035(2) 0.038(3) 0.034(2) -0.0146(19) -0.0084(18) -0.0023(18)
O1A 0.0443(16) 0.0416(18) 0.0475(17) -0.0055(14) -0.0213(13) -0.0048(13)
C2A 0.038(2) 0.033(2) 0.028(2) -0.0049(18) -0.0089(18) 0.0027(18)
C21A 0.041(2) 0.039(3) 0.034(2) -0.0099(19) -0.0048(19) -0.0011(19)
N2A 0.0404(19) 0.041(2) 0.0360(19) -0.0068(16) -0.0118(16) 0.0010(15)
C22A 0.033(2) 0.042(3) 0.033(2) 0.002(2) -0.0046(18) 0.0014(19)
C23A 0.055(3) 0.043(3) 0.049(3) -0.009(2) -0.019(2) 0.006(2)
C24A 0.055(3) 0.047(3) 0.056(3) -0.004(3) -0.001(2) 0.000(2)
C25A 0.041(2) 0.060(3) 0.043(3) 0.008(2) 0.001(2) 0.005(2)
C26A 0.045(2) 0.060(3) 0.034(2) -0.002(2) -0.0035(19) 0.003(2)
C27A 0.030(2) 0.049(3) 0.033(2) 0.001(2) -0.0024(18) -0.0017(19)
C3A 0.037(2) 0.035(2) 0.037(2) -0.0080(19) -0.0070(18) -0.0033(18)
C4A 0.034(2) 0.036(2) 0.035(2) -0.0141(19) -0.0102(18) 0.0028(18)
C41A 0.047(2) 0.037(3) 0.036(2) -0.0020(19) -0.0156(19) -0.0055(19)
C42A 0.050(3) 0.206(6) 0.062(3) -0.003(4) -0.018(2) -0.048(4)
C43A 0.095(4) 0.061(3) 0.100(4) -0.037(3) -0.056(3) 0.002(3)
C44A 0.087(3) 0.055(3) 0.095(4) -0.017(3) -0.062(3) -0.002(3)
C5A 0.041(2) 0.035(2) 0.032(2) -0.0077(18) -0.0123(18) 0.0065(19)
C6A 0.040(2) 0.032(2) 0.037(2) -0.0101(19) -0.0129(19) 0.0015(18)
C61A 0.053(2) 0.037(3) 0.047(3) -0.007(2) -0.016(2) -0.005(2)
N62A 0.0485(19) 0.0277(19) 0.0383(19) -0.0053(16) -0.0095(16) -0.0028(15)
C63A 0.042(2) 0.036(2) 0.058(3) -0.011(2) -0.008(2) 0.0060(19)
C64A 0.065(3) 0.049(3) 0.045(3) -0.014(2) -0.006(2) 0.004(2)
C65A 0.056(3) 0.052(3) 0.048(3) -0.009(2) -0.005(2) 0.003(2)
C66A 0.051(2) 0.035(2) 0.049(3) -0.003(2) -0.015(2) -0.003(2)
C67A 0.047(2) 0.036(3) 0.049(3) -0.007(2) -0.013(2) -0.0032(19)
C1B 0.031(2) 0.033(2) 0.037(2) -0.0099(19) -0.0098(18) 0.0062(19)
O1B 0.0337(15) 0.0354(16) 0.0507(17) -0.0067(14) -0.0015(13) -0.0008(13)
C2B 0.036(2) 0.038(3) 0.027(2) -0.0100(19) -0.0059(17) 0.0015(19)
C21B 0.046(2) 0.033(2) 0.033(2) -0.0056(18) -0.0087(19) 0.001(2)
N2B 0.0395(19) 0.040(2) 0.0314(18) -0.0073(15) -0.0062(15) -0.0026(16)
C22B 0.037(2) 0.037(3) 0.036(2) -0.0010(19) -0.0141(19) -0.0059(19)
C23B 0.051(2) 0.044(3) 0.045(3) -0.009(2) -0.012(2) -0.007(2)
C24B 0.060(3) 0.047(3) 0.057(3) 0.000(2) -0.024(2) -0.013(2)
C25B 0.052(3) 0.062(4) 0.045(3) 0.013(2) -0.017(2) -0.023(3)
C26B 0.039(2) 0.065(3) 0.034(2) 0.004(2) -0.0079(19) -0.010(2)
C27B 0.034(2) 0.049(3) 0.029(2) -0.004(2) -0.0092(19) -0.004(2)
C3B 0.046(2) 0.031(2) 0.032(2) -0.0066(18) -0.0115(19) 0.0048(19)
C4B 0.037(2) 0.038(3) 0.030(2) -0.0069(19) -0.0068(18) 0.0020(19)
C41B 0.039(2) 0.039(3) 0.041(2) -0.012(2) -0.0067(19) 0.0061(19)
C42B 0.044(3) 0.084(4) 0.097(4) -0.045(3) -0.013(2) 0.005(2)
C43B 0.050(3) 0.065(3) 0.054(3) -0.020(2) -0.002(2) 0.012(2)
C44B 0.051(3) 0.072(3) 0.052(3) -0.006(2) -0.007(2) 0.031(2)
C5B 0.036(2) 0.036(3) 0.034(2) -0.0071(19) 0.0003(18) -0.0013(19)
C6B 0.032(2) 0.027(2) 0.037(2) -0.0090(18) -0.0036(17) 0.0003(18)
C61B 0.040(2) 0.035(2) 0.045(2) -0.009(2) -0.0010(19) -0.0007(19)
N62B 0.0429(18) 0.0281(19) 0.0374(19) -0.0052(15) -0.0043(15) -0.0059(15)
C63B 0.052(2) 0.040(3) 0.049(3) -0.007(2) -0.011(2) -0.008(2)
C64B 0.062(3) 0.053(3) 0.047(3) -0.013(2) -0.013(2) -0.008(2)
C65B 0.059(3) 0.050(3) 0.046(3) -0.002(2) -0.013(2) -0.010(2)
C66B 0.048(2) 0.038(3) 0.051(3) -0.003(2) -0.007(2) -0.0059(19)
C67B 0.043(2) 0.030(2) 0.048(3) -0.0033(19) -0.0065(19) -0.0040(19)

loop_
_atom_type_symbol
_atom_type_description
_atom_type_scat_dispersion_real
_atom_type_scat_dispersion_imag
_atom_type_scat_source
C C 0.0033 0.0016 'International Tables Vol C Tables 4.2.6.8 and 6.1.1.4'
H H 0.0000 0.0000 'International Tables Vol C Tables 4.2.6.8 and 6.1.1.4'
N N 0.0061 0.0033 'International Tables Vol C Tables 4.2.6.8 and 6.1.1.4'
O O 0.0106 0.0060 'International Tables Vol C Tables 4.2.6.8 and 6.1.1.4'

loop_
_geom_angle_atom_site_label_1
_geom_angle_atom_site_label_2
_geom_angle_atom_site_label_3
_geom_angle
_geom_angle_site_symmetry_1
_geom_angle_site_symmetry_3
_geom_angle_publ_flag
O1A C1A C6A 118.1(3) . . ?
O1A C1A C2A 121.5(3) . . ?
C6A C1A C2A 120.4(3) . . ?
C1A O1A H1A 107(2) . . ?
C1A C2A C3A 119.0(3) . . ?
C1A C2A C21A 121.5(3) . . ?
C3A C2A C21A 119.4(3) . . ?
N2A C21A C2A 122.3(3) . . ?
N2A C21A H21A 118.8 . . ?
C2A C21A H21A 118.8 . . ?
C21A N2A C22A 120.3(3) . . ?
C23A C22A C27A 120.2(4) . . ?
C23A C22A N2A 122.9(4) . . ?
C27A C22A N2A 116.8(4) . . ?
C24A C23A C22A 121.0(4) . . ?
C24A C23A H23A 119.5 . . ?
C22A C23A H23A 119.5 . . ?
C23A C24A C25A 119.5(4) . . ?
C23A C24A H24A 120.2 . . ?
C25A C24A H24A 120.2 . . ?
C24A C25A C26A 120.2(4) . . ?
C24A C25A H25A 119.9 . . ?
C26A C25A H25A 119.9 . . ?
C25A C26A C27A 121.2(4) . . ?
C25A C26A H26A 119.4 . . ?
C27A C26A H26A 119.4 . . ?
C26A C27A C22A 117.8(4) . . ?
C26A C27A C27B 121.6(4) . . ?
C22A C27A C27B 120.7(3) . . ?
C4A C3A C2A 122.7(3) . . ?
C4A C3A H3A 118.6 . . ?
C2A C3A H3A 118.6 . . ?
C3A C4A C5A 116.0(3) . . ?
C3A C4A C41A 121.5(3) . . ?
C5A C4A C41A 122.5(3) . . ?
C42A C41A C44A 108.9(3) . . ?
C42A C41A C4A 110.2(3) . . ?
C44A C41A C4A 112.8(3) . . ?
C42A C41A C43A 109.6(4) . . ?
C44A C41A C43A 106.7(3) . . ?
C4A C41A C43A 108.6(3) . . ?
C41A C42A H42A 109.5 . . ?
C41A C42A H42B 109.5 . . ?
H42A C42A H42B 109.5 . . ?
C41A C42A H42C 109.5 . . ?
H42A C42A H42C 109.5 . . ?
H42B C42A H42C 109.5 . . ?
C41A C43A H43A 109.5 . . ?
C41A C43A H43B 109.5 . . ?
H43A C43A H43B 109.5 . . ?
C41A C43A H43C 109.5 . . ?
H43A C43A H43C 109.5 . . ?
H43B C43A H43C 109.5 . . ?
C41A C44A H44A 109.5 . . ?
C41A C44A H44B 109.5 . . ?
H44A C44A H44B 109.5 . . ?
C41A C44A H44C 109.5 . . ?
H44A C44A H44C 109.5 . . ?
H44B C44A H44C 109.5 . . ?
C6A C5A C4A 123.7(3) . . ?
C6A C5A H5A 118.2 . . ?
C4A C5A H5A 118.2 . . ?
C5A C6A C1A 118.2(3) . . ?
C5A C6A C61A 122.2(3) . . ?
C1A C6A C61A 119.6(3) . . ?
N62A C61A C6A 112.9(3) . . ?
N62A C61A H61A 109.0 . . ?
C6A C61A H61A 109.0 . . ?
N62A C61A H61B 109.0 . . ?
C6A C61A H61B 109.0 . . ?
H61A C61A H61B 107.8 . . ?
C67A N62A C63A 109.6(3) . . ?
C67A N62A C61A 111.6(3) . . ?
C63A N62A C61A 110.8(3) . . ?
N62A C63A C64A 110.9(3) . . ?
N62A C63A H63A 109.5 . . ?
C64A C63A H63A 109.5 . . ?
N62A C63A H63B 109.5 . . ?
C64A C63A H63B 109.5 . . ?
H63A C63A H63B 108.1 . . ?
C65A C64A C63A 110.9(3) . . ?
C65A C64A H64A 109.5 . . ?
C63A C64A H64A 109.5 . . ?
C65A C64A H64B 109.5 . . ?
C63A C64A H64B 109.5 . . ?
H64A C64A H64B 108.1 . . ?
C66A C65A C64A 110.7(3) . . ?
C66A C65A H65A 109.5 . . ?
C64A C65A H65A 109.5 . . ?
C66A C65A H65B 109.5 . . ?
C64A C65A H65B 109.5 . . ?
H65A C65A H65B 108.1 . . ?
C65A C66A C67A 111.0(3) . . ?
C65A C66A H66A 109.4 . . ?
C67A C66A H66A 109.4 . . ?
C65A C66A H66B 109.4 . . ?
C67A C66A H66B 109.4 . . ?
H66A C66A H66B 108.0 . . ?
N62A C67A C66A 110.3(3) . . ?
N62A C67A H67A 109.6 . . ?
C66A C67A H67A 109.6 . . ?
N62A C67A H67B 109.6 . . ?
C66A C67A H67B 109.6 . . ?
H67A C67A H67B 108.1 . . ?
O1B C1B C6B 118.8(3) . . ?
O1B C1B C2B 121.4(3) . . ?
C6B C1B C2B 119.8(3) . . ?
C1B O1B H1B 107(2) . . ?
C3B C2B C1B 119.3(3) . . ?
C3B C2B C21B 118.8(3) . . ?
C1B C2B C21B 121.9(3) . . ?
N2B C21B C2B 121.8(3) . . ?
N2B C21B H21B 119.1 . . ?
C2B C21B H21B 119.1 . . ?
C21B N2B C22B 119.0(3) . . ?
C23B C22B C27B 120.4(3) . . ?
C23B C22B N2B 121.9(3) . . ?
C27B C22B N2B 117.7(3) . . ?
C24B C23B C22B 120.6(4) . . ?
C24B C23B H23B 119.7 . . ?
C22B C23B H23B 119.7 . . ?
C23B C24B C25B 119.3(4) . . ?
C23B C24B H24B 120.3 . . ?
C25B C24B H24B 120.3 . . ?
C26B C25B C24B 120.3(4) . . ?
C26B C25B H25B 119.8 . . ?
C24B C25B H25B 119.8 . . ?
C25B C26B C27B 121.2(4) . . ?
C25B C26B H26B 119.4 . . ?
C27B C26B H26B 119.4 . . ?
C26B C27B C22B 118.1(4) . . ?
C26B C27B C27A 121.1(4) . . ?
C22B C27B C27A 120.7(3) . . ?
C4B C3B C2B 122.5(3) . . ?
C4B C3B H3B 118.7 . . ?
C2B C3B H3B 118.7 . . ?
C3B C4B C5B 115.8(3) . . ?
C3B C4B C41B 123.0(3) . . ?
C5B C4B C41B 121.2(3) . . ?
C44B C41B C4B 112.0(3) . . ?
C44B C41B C43B 108.8(3) . . ?
C4B C41B C43B 108.6(3) . . ?
C44B C41B C42B 108.4(3) . . ?
C4B C41B C42B 110.5(3) . . ?
C43B C41B C42B 108.5(3) . . ?
C41B C42B H42D 109.5 . . ?
C41B C42B H42E 109.5 . . ?
H42D C42B H42E 109.5 . . ?
C41B C42B H42F 109.5 . . ?
H42D C42B H42F 109.5 . . ?
H42E C42B H42F 109.5 . . ?
C41B C43B H43D 109.5 . . ?
C41B C43B H43E 109.5 . . ?
H43D C43B H43E 109.5 . . ?
C41B C43B H43F 109.5 . . ?
H43D C43B H43F 109.5 . . ?
H43E C43B H43F 109.5 . . ?
C41B C44B H44D 109.5 . . ?
C41B C44B H44E 109.5 . . ?
H44D C44B H44E 109.5 . . ?
C41B C44B H44F 109.5 . . ?
H44D C44B H44F 109.5 . . ?
H44E C44B H44F 109.5 . . ?
C6B C5B C4B 124.3(3) . . ?
C6B C5B H5B 117.9 . . ?
C4B C5B H5B 117.9 . . ?
C5B C6B C1B 118.3(3) . . ?
C5B C6B C61B 121.4(3) . . ?
C1B C6B C61B 120.3(3) . . ?
N62B C61B C6B 112.2(3) . . ?
N62B C61B H61C 109.2 . . ?
C6B C61B H61C 109.2 . . ?
N62B C61B H61D 109.2 . . ?
C6B C61B H61D 109.2 . . ?
H61C C61B H61D 107.9 . . ?
C67B N62B C61B 110.8(3) . . ?
C67B N62B C63B 109.4(3) . . ?
C61B N62B C63B 110.4(3) . . ?
N62B C63B C64B 110.7(3) . . ?
N62B C63B H63C 109.5 . . ?
C64B C63B H63C 109.5 . . ?
N62B C63B H63D 109.5 . . ?
C64B C63B H63D 109.5 . . ?
H63C C63B H63D 108.1 . . ?
C63B C64B C65B 111.0(3) . . ?
C63B C64B H64C 109.4 . . ?
C65B C64B H64C 109.4 . . ?
C63B C64B H64D 109.4 . . ?
C65B C64B H64D 109.4 . . ?
H64C C64B H64D 108.0 . . ?
C66B C65B C64B 110.1(3) . . ?
C66B C65B H65C 109.6 . . ?
C64B C65B H65C 109.6 . . ?
C66B C65B H65D 109.6 . . ?
C64B C65B H65D 109.6 . . ?
H65C C65B H65D 108.2 . . ?
C65B C66B C67B 111.4(3) . . ?
C65B C66B H66C 109.3 . . ?
C67B C66B H66C 109.3 . . ?
C65B C66B H66D 109.3 . . ?
C67B C66B H66D 109.3 . . ?
H66C C66B H66D 108.0 . . ?
N62B C67B C66B 110.2(3) . . ?
N62B C67B H67C 109.6 . . ?
C66B C67B H67C 109.6 . . ?
N62B C67B H67D 109.6 . . ?
C66B C67B H67D 109.6 . . ?
H67C C67B H67D 108.1 . . ?

loop_
_geom_bond_atom_site_label_1
_geom_bond_atom_site_label_2
_geom_bond_distance
_geom_bond_site_symmetry_2
_geom_bond_publ_flag
C1A O1A 1.362(4) . ?
C1A C6A 1.392(4) . ?
C1A C2A 1.395(4) . ?
O1A H1A 1.06(4) . ?
C2A C3A 1.398(4) . ?
C2A C21A 1.451(5) . ?
C21A N2A 1.278(4) . ?
C21A H21A 0.9500 . ?
N2A C22A 1.414(4) . ?
C22A C23A 1.387(5) . ?
C22A C27A 1.403(5) . ?
C23A C24A 1.372(5) . ?
C23A H23A 0.9500 . ?
C24A C25A 1.381(5) . ?
C24A H24A 0.9500 . ?
C25A C26A 1.382(5) . ?
C25A H25A 0.9500 . ?
C26A C27A 1.397(5) . ?
C26A H26A 0.9500 . ?
C27A C27B 1.482(5) . ?
C3A C4A 1.382(4) . ?
C3A H3A 0.9500 . ?
C4A C5A 1.403(4) . ?
C4A C41A 1.523(4) . ?
C41A C42A 1.517(5) . ?
C41A C44A 1.518(5) . ?
C41A C43A 1.524(5) . ?
C42A H42A 0.9800 . ?
C42A H42B 0.9800 . ?
C42A H42C 0.9800 . ?
C43A H43A 0.9800 . ?
C43A H43B 0.9800 . ?
C43A H43C 0.9800 . ?
C44A H44A 0.9800 . ?
C44A H44B 0.9800 . ?
C44A H44C 0.9800 . ?
C5A C6A 1.385(4) . ?
C5A H5A 0.9500 . ?
C6A C61A 1.511(4) . ?
C61A N62A 1.463(4) . ?
C61A H61A 0.9900 . ?
C61A H61B 0.9900 . ?
N62A C67A 1.454(4) . ?
N62A C63A 1.459(4) . ?
C63A C64A 1.518(5) . ?
C63A H63A 0.9900 . ?
C63A H63B 0.9900 . ?
C64A C65A 1.518(5) . ?
C64A H64A 0.9900 . ?
C64A H64B 0.9900 . ?
C65A C66A 1.505(5) . ?
C65A H65A 0.9900 . ?
C65A H65B 0.9900 . ?
C66A C67A 1.521(4) . ?
C66A H66A 0.9900 . ?
C66A H66B 0.9900 . ?
C67A H67A 0.9900 . ?
C67A H67B 0.9900 . ?
C1B O1B 1.359(4) . ?
C1B C6B 1.400(4) . ?
C1B C2B 1.401(5) . ?
O1B H1B 0.98(3) . ?
C2B C3B 1.394(4) . ?
C2B C21B 1.449(4) . ?
C21B N2B 1.285(4) . ?
C21B H21B 0.9500 . ?
N2B C22B 1.424(4) . ?
C22B C23B 1.388(5) . ?
C22B C27B 1.401(5) . ?
C23B C24B 1.380(4) . ?
C23B H23B 0.9500 . ?
C24B C25B 1.387(5) . ?
C24B H24B 0.9500 . ?
C25B C26B 1.378(5) . ?
C25B H25B 0.9500 . ?
C26B C27B 1.393(4) . ?
C26B H26B 0.9500 . ?
C3B C4B 1.386(4) . ?
C3B H3B 0.9500 . ?
C4B C5B 1.401(4) . ?
C4B C41B 1.522(5) . ?
C41B C44B 1.518(5) . ?
C41B C43B 1.528(5) . ?
C41B C42B 1.528(5) . ?
C42B H42D 0.9800 . ?
C42B H42E 0.9800 . ?
C42B H42F 0.9800 . ?
C43B H43D 0.9800 . ?
C43B H43E 0.9800 . ?
C43B H43F 0.9800 . ?
C44B H44D 0.9800 . ?
C44B H44E 0.9800 . ?
C44B H44F 0.9800 . ?
C5B C6B 1.372(4) . ?
C5B H5B 0.9500 . ?
C6B C61B 1.509(4) . ?
C61B N62B 1.464(4) . ?
C61B H61C 0.9900 . ?
C61B H61D 0.9900 . ?
N62B C67B 1.459(4) . ?
N62B C63B 1.468(4) . ?
C63B C64B 1.514(4) . ?
C63B H63C 0.9900 . ?
C63B H63D 0.9900 . ?
C64B C65B 1.518(5) . ?
C64B H64C 0.9900 . ?
C64B H64D 0.9900 . ?
C65B C66B 1.507(5) . ?
C65B H65C 0.9900 . ?
C65B H65D 0.9900 . ?
C66B C67B 1.522(4) . ?
C66B H66C 0.9900 . ?
C66B H66D 0.9900 . ?
C67B H67C 0.9900 . ?
C67B H67D 0.9900 . ?

loop_
_cod_related_entry_id
_cod_related_entry_database
_cod_related_entry_code
1 ChemSpider 30652745
